data_7036214
loop_
_publ_author_name
'Gorczy\'nski, Adam'
'Kubicki, Maciej'
'Pinkowicz, Dawid'
'Pe\/lka, Robert'
'Patroniak, Violetta'
'Podgajny, Robert'

_publ_section_title
;
 The first example of erbium triple-stranded helicates displaying SMM
 behaviour.
;
_journal_issue 38
_journal_name_full 'Dalton transactions (Cambridge, England : 2003)'
_journal_page_first 16833
_journal_page_last 16839
_journal_paper_doi 10.1039/c5dt02554k
_journal_volume 44
_journal_year 2015
_chemical_formula_moiety 'C84 H87 N24 O3 Tb2, 3(N O3)'
_chemical_formula_sum 'C84 H87 N27 O12 Tb2'
_chemical_formula_weight 1984.64
_space_group_crystal_system trigonal
_space_group_IT_number 167
_space_group_name_Hall '-R 3 2"c'
_space_group_name_H-M_alt 'R -3 c :H'
_symmetry_space_group_name_Hall '-R 3 2"c'
_symmetry_space_group_name_H-M 'R -3 c :H'
_atom_sites_solution_hydrogens geom
_audit_creation_method SHELXL-2014/7
_audit_update_record
;
2015-07-22 deposited with the CCDC.
2015-08-19 downloaded from the CCDC.
;
_cell_angle_alpha 90
_cell_angle_beta 90
_cell_angle_gamma 120
_cell_formula_units_Z 12
_cell_length_a 26.2088(6)
_cell_length_b 26.2088(6)
_cell_length_c 48.2544(11)
_cell_measurement_reflns_used 8867
_cell_measurement_temperature 295(2)
_cell_measurement_theta_max 75.6259
_cell_measurement_theta_min 2.6706
_cell_volume 28705.3(11)
_computing_cell_refinement 'CrysAlis Pro (Agilent Technologies (2011))'
_computing_data_collection 'CrysAlis Pro (Agilent Technologies (2011))'
_computing_data_reduction 'CrysAlis Pro (Agilent Technologies (2011))'
_computing_molecular_graphics 'Mercury (MacRae et al., 2009)'
_computing_publication_material 'SHELXL-2014/7 (Sheldrick, 2014)'
_computing_structure_refinement 'SHELXL-2014/7 (Sheldrick, 2014)'
_computing_structure_solution 'SIR92 (Altomare et al., 1993)'
_diffrn_ambient_temperature 295(2)
_diffrn_detector_area_resol_mean 10.5357
_diffrn_measured_fraction_theta_full 0.999
_diffrn_measured_fraction_theta_max 0.983
_diffrn_measurement_device_type 'SuperNova, Single source at offset), Atlas'
_diffrn_measurement_method \w-scan
_diffrn_radiation_monochromator mirror
_diffrn_radiation_source 'SuperNova (Cu) X-ray Source'
_diffrn_radiation_type 'Cu K\a'
_diffrn_radiation_wavelength 1.5418
_diffrn_reflns_av_R_equivalents 0.0251
_diffrn_reflns_av_unetI/netI 0.0205
_diffrn_reflns_laue_measured_fraction_full 0.999
_diffrn_reflns_laue_measured_fraction_max 0.983
_diffrn_reflns_limit_h_max 22
_diffrn_reflns_limit_h_min -32
_diffrn_reflns_limit_k_max 30
_diffrn_reflns_limit_k_min -13
_diffrn_reflns_limit_l_max 60
_diffrn_reflns_limit_l_min -41
_diffrn_reflns_number 23031
_diffrn_reflns_point_group_measured_fraction_full 0.999
_diffrn_reflns_point_group_measured_fraction_max 0.983
_diffrn_reflns_theta_full 67.500
_diffrn_reflns_theta_max 75.915
_diffrn_reflns_theta_min 2.673
_exptl_absorpt_coefficient_mu 7.747
_exptl_absorpt_correction_T_max 1.00000
_exptl_absorpt_correction_T_min 0.22919
_exptl_absorpt_correction_type multi-scan
_exptl_absorpt_process_details
;
CrysAlisPro, Agilent Technologies,
Version 1.171.36.21t (release 14-08-2012 CrysAlis171 .NET)
(compiled Aug 14 2012,18:12:40)
Empirical absorption correction using spherical harmonics,
 implemented in SCALE3 ABSPACK scaling algorithm.
;
_exptl_crystal_colour pale-green
_exptl_crystal_density_diffrn 1.378
_exptl_crystal_description block
_exptl_crystal_F_000 12072
_exptl_crystal_size_max 0.4
_exptl_crystal_size_mid 0.12
_exptl_crystal_size_min 0.12
_refine_diff_density_max 0.544
_refine_diff_density_min -1.041
_refine_diff_density_rms 0.061
_refine_ls_extinction_method none
_refine_ls_goodness_of_fit_ref 1.140
_refine_ls_hydrogen_treatment constr
_refine_ls_matrix_type full
_refine_ls_number_parameters 381
_refine_ls_number_reflns 6555
_refine_ls_number_restraints 18
_refine_ls_restrained_S_all 1.186
_refine_ls_R_factor_all 0.0626
_refine_ls_R_factor_gt 0.0416
_refine_ls_shift/su_max 0.001
_refine_ls_shift/su_mean 0.000
_refine_ls_structure_factor_coef Fsqd
_refine_ls_weighting_details 'w=1/[\s^2^(Fo^2^)+(0.0923P)^2^+2.5911P] where P=(Fo^2^+2Fc^2^)/3'
_refine_ls_weighting_scheme calc
_refine_ls_wR_factor_gt 0.1388
_refine_ls_wR_factor_ref 0.1553
_reflns_Friedel_coverage 0.000
_reflns_number_gt 4491
_reflns_number_total 6555
_reflns_threshold_expression 'I > 2\s(I)'
_cod_data_source_file c5dt02554k3.cif
_cod_data_source_block 1
_cod_depositor_comments 'Adding full bibliography for 7036214--7036219.cif.'
_cod_original_cell_volume 28705.3(15)
_cod_database_code 7036214
_shelx_shelxl_version_number 2014/7
_shelx_space_group_comment
;
The symmetry employed for this shelxl refinement is uniquely defined
by the following loop, which should always be used as a source of
symmetry information in preference to the above space-group names.
They are only intended as comments.
;

loop_
_space_group_symop_operation_xyz
'x, y, z'
'-y, x-y, z'
'-x+y, -x, z'
'y, x, -z+1/2'
'x-y, -y, -z+1/2'
'-x, -x+y, -z+1/2'
'x+2/3, y+1/3, z+1/3'
'-y+2/3, x-y+1/3, z+1/3'
'-x+y+2/3, -x+1/3, z+1/3'
'y+2/3, x+1/3, -z+5/6'
'x-y+2/3, -y+1/3, -z+5/6'
'-x+2/3, -x+y+1/3, -z+5/6'
'x+1/3, y+2/3, z+2/3'
'-y+1/3, x-y+2/3, z+2/3'
'-x+y+1/3, -x+2/3, z+2/3'
'y+1/3, x+2/3, -z+7/6'
'x-y+1/3, -y+2/3, -z+7/6'
'-x+1/3, -x+y+2/3, -z+7/6'
'-x, -y, -z'
'y, -x+y, -z'
'x-y, x, -z'
'-y, -x, z-1/2'
'-x+y, y, z-1/2'
'x, x-y, z-1/2'
'-x+2/3, -y+1/3, -z+1/3'
'y+2/3, -x+y+1/3, -z+1/3'
'x-y+2/3, x+1/3, -z+1/3'
'-y+2/3, -x+1/3, z-1/6'
'-x+y+2/3, y+1/3, z-1/6'
'x+2/3, x-y+1/3, z-1/6'
'-x+1/3, -y+2/3, -z+2/3'
'y+1/3, -x+y+2/3, -z+2/3'
'x-y+1/3, x+2/3, -z+2/3'
'-y+1/3, -x+2/3, z+1/6'
'-x+y+1/3, y+2/3, z+1/6'
'x+1/3, x-y+2/3, z+1/6'

loop_
_atom_site_label
_atom_site_type_symbol
_atom_site_fract_x
_atom_site_fract_y
_atom_site_fract_z
_atom_site_U_iso_or_equiv
_atom_site_adp_type
_atom_site_occupancy
_atom_site_site_symmetry_order
_atom_site_calc_flag
_atom_site_refinement_flags_posn
_atom_site_refinement_flags_adp
_atom_site_refinement_flags_occupancy
Tb1 Tb 0.3333 0.6667 0.07384(2) 0.04610(14) Uani 1 3 d S T P
Tb2 Tb 0.3333 0.6667 0.00020(2) 0.04161(13) Uani 1 3 d S T P
N1 N 0.24422(16) 0.61174(14) 0.10384(7) 0.0591(8) Uani 1 1 d . . .
C2 C 0.19659(19) 0.61375(18) 0.09731(9) 0.0590(10) Uani 1 1 d . . .
N3 N 0.14566(17) 0.56717(14) 0.10692(9) 0.0675(10) Uani 1 1 d . . .
H3 H 0.1105 0.5609 0.1045 0.081 Uiso 1 1 calc R U .
C4 C 0.16193(19) 0.53222(18) 0.12139(9) 0.0667(11) Uani 1 1 d . . .
C5 C 0.1279(2) 0.4801(2) 0.13563(11) 0.0858(14) Uani 1 1 d . . .
H5 H 0.0870 0.4615 0.1360 0.103 Uiso 1 1 calc R U .
C6 C 0.1583(3) 0.4573(2) 0.14915(12) 0.0985(17) Uani 1 1 d . . .
H6 H 0.1374 0.4223 0.1589 0.118 Uiso 1 1 calc R U .
C7 C 0.2192(3) 0.4852(3) 0.14856(12) 0.0955(16) Uani 1 1 d . . .
H7 H 0.2381 0.4683 0.1579 0.115 Uiso 1 1 calc R U .
C8 C 0.2528(2) 0.5380(2) 0.13436(11) 0.0821(14) Uani 1 1 d . . .
H8 H 0.2938 0.5574 0.1346 0.098 Uiso 1 1 calc R U .
C9 C 0.22282(19) 0.56029(18) 0.11987(9) 0.0625(10) Uani 1 1 d . . .
N10 N 0.19649(14) 0.65797(14) 0.08231(8) 0.0648(9) Uani 1 1 d . . .
C10A C 0.1451(2) 0.6649(2) 0.07956(13) 0.1015(17) Uani 1 1 d . U .
H10A H 0.1100 0.6269 0.0801 0.152 Uiso 1 1 calc R U .
H10B H 0.1469 0.6837 0.0622 0.152 Uiso 1 1 calc R U .
H10C H 0.1444 0.6887 0.0945 0.152 Uiso 1 1 calc R U .
N11 N 0.25151(13) 0.69936(13) 0.07226(6) 0.0524(7) Uani 1 1 d . . .
C12 C 0.25760(17) 0.74899(16) 0.06394(10) 0.0588(10) Uani 1 1 d . . .
H12 H 0.2262 0.7556 0.0666 0.071 Uiso 1 1 calc R U .
C13 C 0.31041(16) 0.79492(15) 0.05074(8) 0.0509(8) Uani 1 1 d . . .
C14 C 0.35036(15) 0.78205(15) 0.03713(7) 0.0454(7) Uani 1 1 d . . .
O14 O 0.34225(10) 0.72819(10) 0.03692(5) 0.0450(5) Uani 1 1 d . . .
C15 C 0.39926(17) 0.82892(16) 0.02379(8) 0.0502(8) Uani 1 1 d . . .
C16 C 0.40750(17) 0.88541(15) 0.02472(9) 0.0574(9) Uani 1 1 d . . .
H16 H 0.4409 0.9158 0.0164 0.069 Uiso 1 1 calc R U .
C17 C 0.36827(17) 0.89861(16) 0.03749(9) 0.0586(10) Uani 1 1 d . . .
C17A C 0.3783(2) 0.96111(18) 0.03860(11) 0.0766(13) Uani 1 1 d . . .
C17B C 0.4003(3) 0.9846(2) 0.06848(16) 0.125(2) Uani 1 1 d . . .
H17A H 0.4089 1.0247 0.0698 0.188 Uiso 1 1 calc R U .
H17B H 0.4353 0.9828 0.0723 0.188 Uiso 1 1 calc R U .
H17C H 0.3703 0.9608 0.0816 0.188 Uiso 1 1 calc R U .
C17C C 0.3231(3) 0.9629(3) 0.03361(15) 0.135(3) Uani 1 1 d . . .
H17D H 0.3314 1.0029 0.0345 0.203 Uiso 1 1 calc R U .
H17E H 0.2945 0.9400 0.0475 0.203 Uiso 1 1 calc R U .
H17F H 0.3077 0.9469 0.0156 0.203 Uiso 1 1 calc R U .
C17D C 0.4278(3) 1.0030(2) 0.02012(15) 0.123(2) Uani 1 1 d . U .
H17G H 0.4186 0.9901 0.0012 0.185 Uiso 1 1 calc R U .
H17H H 0.4635 1.0039 0.0255 0.185 Uiso 1 1 calc R U .
H17I H 0.4328 1.0418 0.0219 0.185 Uiso 1 1 calc R U .
C18 C 0.31973(18) 0.85213(17) 0.05010(9) 0.0604(10) Uani 1 1 d . . .
H18 H 0.2921 0.8595 0.0585 0.072 Uiso 1 1 calc R U .
C19 C 0.44423(16) 0.82003(15) 0.01067(8) 0.0534(9) Uani 1 1 d . . .
H19 H 0.4814 0.8529 0.0082 0.064 Uiso 1 1 calc R U .
N20 N 0.43614(12) 0.76964(12) 0.00226(6) 0.0484(7) Uani 1 1 d . . .
N21 N 0.48498(13) 0.76834(14) -0.00772(7) 0.0589(8) Uani 1 1 d . . .
C21A C 0.54341(19) 0.8192(2) -0.00767(13) 0.0933(16) Uani 1 1 d . U .
H21A H 0.5719 0.8068 -0.0105 0.140 Uiso 1 1 calc R U .
H21B H 0.5507 0.8390 0.0098 0.140 Uiso 1 1 calc R U .
H21C H 0.5466 0.8455 -0.0223 0.140 Uiso 1 1 calc R U .
N22 N 0.41788(12) 0.67693(12) -0.02909(6) 0.0507(7) Uani 1 1 d . . .
C23 C 0.47183(16) 0.71821(17) -0.02190(8) 0.0510(9) Uani 1 1 d . . .
N24 N 0.51398(13) 0.70641(13) -0.02989(7) 0.0588(8) Uani 1 1 d . . .
H24 H 0.5512 0.7277 -0.0268 0.071 Uiso 1 1 calc R U .
C25 C 0.48618(18) 0.65363(17) -0.04392(8) 0.0590(9) Uani 1 1 d . . .
C26 C 0.5088(2) 0.62119(19) -0.05629(9) 0.0707(12) Uani 1 1 d . . .
H26 H 0.5489 0.6336 -0.0559 0.085 Uiso 1 1 calc R U .
C27 C 0.4682(2) 0.5691(2) -0.06921(10) 0.0776(13) Uani 1 1 d . . .
H27 H 0.4811 0.5456 -0.0776 0.093 Uiso 1 1 calc R U .
C28 C 0.4091(2) 0.5516(2) -0.06988(10) 0.0788(13) Uani 1 1 d . . .
H28 H 0.3833 0.5170 -0.0791 0.095 Uiso 1 1 calc R U .
C29 C 0.3868(2) 0.5841(2) -0.05720(10) 0.0667(11) Uani 1 1 d . . .
H29 H 0.3468 0.5718 -0.0576 0.080 Uiso 1 1 calc R U .
C30 C 0.42705(17) 0.63580(16) -0.04387(8) 0.0542(9) Uani 1 1 d . . .
N1A N 0.4620(4) 0.4662(4) 0.12776(14) 0.116(2) Uani 1 1 d . . .
O1A O 0.5062(4) 0.5118(4) 0.13264(19) 0.209(4) Uani 1 1 d . . .
O2A O 0.4556(2) 0.4242(3) 0.13951(14) 0.167(3) Uani 1 1 d . . .
O3A O 0.4331(3) 0.4705(3) 0.11048(14) 0.191(3) Uani 1 1 d . . .

loop_
_atom_site_aniso_label
_atom_site_aniso_U_11
_atom_site_aniso_U_22
_atom_site_aniso_U_33
_atom_site_aniso_U_23
_atom_site_aniso_U_13
_atom_site_aniso_U_12
Tb1 0.04021(16) 0.04021(16) 0.0579(3) 0.000 0.000 0.02010(8)
Tb2 0.03413(15) 0.03413(15) 0.0566(2) 0.000 0.000 0.01706(7)
N1 0.0561(19) 0.0570(19) 0.063(2) 0.0083(15) 0.0091(16) 0.0276(16)
C2 0.052(2) 0.051(2) 0.068(3) 0.0041(19) 0.0147(19) 0.0218(18)
N3 0.052(2) 0.057(2) 0.085(3) 0.0140(17) 0.0169(19) 0.0204(16)
C4 0.067(3) 0.056(2) 0.067(3) 0.009(2) 0.010(2) 0.024(2)
C5 0.078(3) 0.065(3) 0.092(3) 0.024(3) 0.015(3) 0.019(2)
C6 0.108(4) 0.077(3) 0.094(4) 0.029(3) 0.011(3) 0.033(3)
C7 0.110(5) 0.087(4) 0.087(4) 0.026(3) -0.002(3) 0.047(4)
C8 0.080(3) 0.080(3) 0.080(3) 0.012(3) 0.001(3) 0.035(3)
C9 0.071(3) 0.056(2) 0.057(2) 0.0116(18) 0.009(2) 0.029(2)
N10 0.0469(18) 0.0570(19) 0.093(3) 0.0189(18) 0.0219(17) 0.0279(15)
C10A 0.073(3) 0.106(3) 0.137(4) 0.036(3) 0.026(3) 0.053(3)
N11 0.0448(16) 0.0493(17) 0.0626(19) 0.0038(14) 0.0074(14) 0.0232(14)
C12 0.054(2) 0.053(2) 0.075(3) 0.0052(18) 0.0158(19) 0.0308(19)
C13 0.0490(19) 0.0444(19) 0.065(2) 0.0050(16) 0.0094(17) 0.0278(16)
C14 0.0432(17) 0.0382(17) 0.057(2) -0.0013(14) -0.0005(15) 0.0220(15)
O14 0.0446(12) 0.0372(12) 0.0533(13) -0.0003(10) 0.0029(11) 0.0205(10)
C15 0.0438(18) 0.0368(17) 0.068(2) -0.0059(16) 0.0025(17) 0.0188(15)
C16 0.049(2) 0.0379(18) 0.077(3) 0.0044(17) 0.0107(18) 0.0157(16)
C17 0.063(2) 0.0414(19) 0.076(3) -0.0003(18) 0.011(2) 0.0299(18)
C17A 0.087(3) 0.045(2) 0.106(4) 0.004(2) 0.021(3) 0.039(2)
C17B 0.119(5) 0.073(4) 0.188(7) -0.043(4) -0.016(5) 0.051(4)
C17C 0.134(6) 0.078(4) 0.225(9) -0.006(4) -0.031(6) 0.077(4)
C17D 0.151(4) 0.081(3) 0.146(4) 0.015(3) 0.041(3) 0.065(3)
C18 0.062(2) 0.053(2) 0.076(3) -0.0002(19) 0.011(2) 0.0364(19)
C19 0.0413(18) 0.0375(17) 0.074(2) 0.0016(16) 0.0099(17) 0.0138(15)
N20 0.0416(15) 0.0439(15) 0.0595(17) -0.0055(13) 0.0013(13) 0.0214(13)
N21 0.0385(16) 0.0485(18) 0.087(2) -0.0066(16) 0.0101(15) 0.0198(14)
C21A 0.054(2) 0.080(3) 0.135(4) -0.025(3) 0.018(2) 0.025(2)
N22 0.0447(16) 0.0460(16) 0.0630(18) -0.0054(14) 0.0041(13) 0.0239(14)
C23 0.0437(19) 0.0451(19) 0.066(2) 0.0034(17) 0.0071(17) 0.0238(16)
N24 0.0424(16) 0.0520(18) 0.084(2) -0.0030(16) 0.0083(15) 0.0253(14)
C25 0.061(2) 0.053(2) 0.069(2) 0.0033(18) 0.0118(19) 0.0327(19)
C26 0.074(3) 0.070(3) 0.084(3) 0.002(2) 0.017(2) 0.047(2)
C27 0.096(3) 0.070(3) 0.083(3) -0.006(2) 0.020(3) 0.053(3)
C28 0.091(3) 0.061(3) 0.085(3) -0.014(2) 0.010(3) 0.038(2)
C29 0.067(3) 0.063(2) 0.070(3) -0.010(2) -0.002(2) 0.032(2)
C30 0.060(2) 0.047(2) 0.061(2) 0.0014(16) 0.0058(18) 0.0307(18)
N1A 0.125(5) 0.153(6) 0.132(5) 0.011(4) 0.006(4) 0.115(5)
O1A 0.186(8) 0.188(8) 0.276(11) 0.024(7) -0.046(7) 0.112(7)
O2A 0.156(5) 0.187(5) 0.232(6) 0.091(5) 0.051(4) 0.143(4)
O3A 0.249(7) 0.208(6) 0.212(6) -0.039(5) -0.102(6) 0.185(6)

loop_
_atom_type_symbol
_atom_type_description
_atom_type_scat_dispersion_real
_atom_type_scat_dispersion_imag
_atom_type_scat_source
C C 0.0181 0.0091 'International Tables Vol C Tables 4.2.6.8 and 6.1.1.4'
H H 0.0000 0.0000 'International Tables Vol C Tables 4.2.6.8 and 6.1.1.4'
N N 0.0311 0.0180 'International Tables Vol C Tables 4.2.6.8 and 6.1.1.4'
O O 0.0492 0.0322 'International Tables Vol C Tables 4.2.6.8 and 6.1.1.4'
Tb Tb -9.1472 9.1891 'International Tables Vol C Tables 4.2.6.8 and 6.1.1.4'

loop_
_geom_angle_atom_site_label_1
_geom_angle_atom_site_label_2
_geom_angle_atom_site_label_3
_geom_angle
_geom_angle_site_symmetry_1
_geom_angle_site_symmetry_3
O14 Tb1 O14 68.08(9) 2_665 3_565
O14 Tb1 O14 68.08(9) 2_665 .
O14 Tb1 O14 68.08(9) 3_565 .
O14 Tb1 N1 144.27(9) 2_665 3_565
O14 Tb1 N1 125.53(10) 3_565 3_565
O14 Tb1 N1 86.06(10) . 3_565
O14 Tb1 N1 86.06(10) 2_665 .
O14 Tb1 N1 144.28(9) 3_565 .
O14 Tb1 N1 125.53(10) . .
N1 Tb1 N1 89.89(12) 3_565 .
O14 Tb1 N1 125.53(10) 2_665 2_665
O14 Tb1 N1 86.06(10) 3_565 2_665
O14 Tb1 N1 144.27(9) . 2_665
N1 Tb1 N1 89.89(12) 3_565 2_665
N1 Tb1 N1 89.89(12) . 2_665
O14 Tb1 N11 74.94(9) 2_665 .
O14 Tb1 N11 128.14(9) 3_565 .
O14 Tb1 N11 64.98(8) . .
N1 Tb1 N11 71.83(10) 3_565 .
N1 Tb1 N11 62.24(10) . .
N1 Tb1 N11 145.79(11) 2_665 .
O14 Tb1 N11 128.14(9) 2_665 3_565
O14 Tb1 N11 64.99(8) 3_565 3_565
O14 Tb1 N11 74.95(9) . 3_565
N1 Tb1 N11 62.24(10) 3_565 3_565
N1 Tb1 N11 145.78(11) . 3_565
N1 Tb1 N11 71.83(10) 2_665 3_565
N11 Tb1 N11 119.920(7) . 3_565
O14 Tb1 N11 64.99(8) 2_665 2_665
O14 Tb1 N11 74.95(9) 3_565 2_665
O14 Tb1 N11 128.14(9) . 2_665
N1 Tb1 N11 145.79(11) 3_565 2_665
N1 Tb1 N11 71.83(10) . 2_665
N1 Tb1 N11 62.24(10) 2_665 2_665
N11 Tb1 N11 119.919(7) . 2_665
N11 Tb1 N11 119.920(7) 3_565 2_665
O14 Tb1 Tb2 40.27(6) 2_665 .
O14 Tb1 Tb2 40.27(6) 3_565 .
O14 Tb1 Tb2 40.27(6) . .
N1 Tb1 Tb2 125.34(9) 3_565 .
N1 Tb1 Tb2 125.35(9) . .
N1 Tb1 Tb2 125.34(9) 2_665 .
N11 Tb1 Tb2 88.37(7) . .
N11 Tb1 Tb2 88.37(7) 3_565 .
N11 Tb1 Tb2 88.37(7) 2_665 .
O14 Tb2 O14 68.34(9) . 2_665
O14 Tb2 O14 68.34(9) . 3_565
O14 Tb2 O14 68.34(9) 2_665 3_565
O14 Tb2 N22 84.52(9) . 2_665
O14 Tb2 N22 124.97(9) 2_665 2_665
O14 Tb2 N22 143.12(9) 3_565 2_665
O14 Tb2 N22 143.12(9) . 3_565
O14 Tb2 N22 84.52(9) 2_665 3_565
O14 Tb2 N22 124.97(9) 3_565 3_565
N22 Tb2 N22 91.75(10) 2_665 3_565
O14 Tb2 N22 124.97(9) . .
O14 Tb2 N22 143.12(9) 2_665 .
O14 Tb2 N22 84.52(9) 3_565 .
N22 Tb2 N22 91.75(10) 2_665 .
N22 Tb2 N22 91.75(10) 3_565 .
O14 Tb2 N20 74.16(8) . 2_665
O14 Tb2 N20 64.84(8) 2_665 2_665
O14 Tb2 N20 127.89(9) 3_565 2_665
N22 Tb2 N20 61.97(9) 2_665 2_665
N22 Tb2 N20 71.81(9) 3_565 2_665
N22 Tb2 N20 147.55(10) . 2_665
O14 Tb2 N20 127.89(9) . 3_565
O14 Tb2 N20 74.16(8) 2_665 3_565
O14 Tb2 N20 64.84(8) 3_565 3_565
N22 Tb2 N20 147.55(10) 2_665 3_565
N22 Tb2 N20 61.97(9) 3_565 3_565
N22 Tb2 N20 71.81(9) . 3_565
N20 Tb2 N20 119.866(8) 2_665 3_565
O14 Tb2 N20 64.84(8) . .
O14 Tb2 N20 127.88(9) 2_665 .
O14 Tb2 N20 74.16(8) 3_565 .
N22 Tb2 N20 71.81(9) 2_665 .
N22 Tb2 N20 147.55(10) 3_565 .
N22 Tb2 N20 61.97(9) . .
N20 Tb2 N20 119.865(8) 2_665 .
N20 Tb2 N20 119.867(9) 3_565 .
O14 Tb2 Tb1 40.43(6) . .
O14 Tb2 Tb1 40.43(6) 2_665 .
O14 Tb2 Tb1 40.43(6) 3_565 .
N22 Tb2 Tb1 124.02(7) 2_665 .
N22 Tb2 Tb1 124.02(7) 3_565 .
N22 Tb2 Tb1 124.02(7) . .
N20 Tb2 Tb1 87.89(6) 2_665 .
N20 Tb2 Tb1 87.89(6) 3_565 .
N20 Tb2 Tb1 87.89(6) . .
C2 N1 C9 103.8(4) . .
C2 N1 Tb1 118.1(3) . .
C9 N1 Tb1 132.9(3) . .
N1 C2 N3 114.0(4) . .
N1 C2 N10 124.4(4) . .
N3 C2 N10 121.5(4) . .
C2 N3 C4 106.1(4) . .
C2 N3 H3 126.9 . .
C4 N3 H3 126.9 . .
N3 C4 C5 130.4(4) . .
N3 C4 C9 106.1(4) . .
C5 C4 C9 123.5(4) . .
C6 C5 C4 115.9(5) . .
C6 C5 H5 122.0 . .
C4 C5 H5 122.0 . .
C5 C6 C7 121.8(5) . .
C5 C6 H6 119.1 . .
C7 C6 H6 119.1 . .
C6 C7 C8 121.6(5) . .
C6 C7 H7 119.2 . .
C8 C7 H7 119.2 . .
C9 C8 C7 117.2(5) . .
C9 C8 H8 121.4 . .
C7 C8 H8 121.4 . .
C8 C9 C4 119.8(4) . .
C8 C9 N1 130.2(4) . .
C4 C9 N1 109.9(4) . .
C2 N10 N11 113.9(3) . .
C2 N10 C10A 123.3(4) . .
N11 N10 C10A 122.4(3) . .
N10 C10A H10A 109.5 . .
N10 C10A H10B 109.5 . .
H10A C10A H10B 109.5 . .
N10 C10A H10C 109.5 . .
H10A C10A H10C 109.5 . .
H10B C10A H10C 109.5 . .
C12 N11 N10 116.9(3) . .
C12 N11 Tb1 127.9(3) . .
N10 N11 Tb1 115.1(2) . .
N11 C12 C13 123.9(4) . .
N11 C12 H12 118.0 . .
C13 C12 H12 118.0 . .
C18 C13 C14 119.6(3) . .
C18 C13 C12 118.9(3) . .
C14 C13 C12 121.3(3) . .
O14 C14 C15 121.2(3) . .
O14 C14 C13 121.2(3) . .
C15 C14 C13 117.6(3) . .
C14 O14 Tb2 130.9(2) . .
C14 O14 Tb1 129.8(2) . .
Tb2 O14 Tb1 99.30(9) . .
C16 C15 C14 120.3(3) . .
C16 C15 C19 118.6(3) . .
C14 C15 C19 121.0(3) . .
C17 C16 C15 122.9(3) . .
C17 C16 H16 118.5 . .
C15 C16 H16 118.5 . .
C16 C17 C18 116.5(3) . .
C16 C17 C17A 122.3(4) . .
C18 C17 C17A 121.2(4) . .
C17C C17A C17D 112.2(5) . .
C17C C17A C17 112.3(4) . .
C17D C17A C17 112.7(4) . .
C17C C17A C17B 108.0(5) . .
C17D C17A C17B 104.2(5) . .
C17 C17A C17B 106.7(4) . .
C17A C17B H17A 109.5 . .
C17A C17B H17B 109.5 . .
H17A C17B H17B 109.5 . .
C17A C17B H17C 109.5 . .
H17A C17B H17C 109.5 . .
H17B C17B H17C 109.5 . .
C17A C17C H17D 109.5 . .
C17A C17C H17E 109.5 . .
H17D C17C H17E 109.5 . .
C17A C17C H17F 109.5 . .
H17D C17C H17F 109.5 . .
H17E C17C H17F 109.5 . .
C17A C17D H17G 109.5 . .
C17A C17D H17H 109.5 . .
H17G C17D H17H 109.5 . .
C17A C17D H17I 109.5 . .
H17G C17D H17I 109.5 . .
H17H C17D H17I 109.5 . .
C17 C18 C13 123.0(3) . .
C17 C18 H18 118.5 . .
C13 C18 H18 118.5 . .
N20 C19 C15 124.6(3) . .
N20 C19 H19 117.7 . .
C15 C19 H19 117.7 . .
C19 N20 N21 116.9(3) . .
C19 N20 Tb2 127.2(2) . .
N21 N20 Tb2 115.8(2) . .
C23 N21 N20 114.0(3) . .
C23 N21 C21A 122.0(3) . .
N20 N21 C21A 123.0(3) . .
N21 C21A H21A 109.5 . .
N21 C21A H21B 109.5 . .
H21A C21A H21B 109.5 . .
N21 C21A H21C 109.5 . .
H21A C21A H21C 109.5 . .
H21B C21A H21C 109.5 . .
C23 N22 C30 103.7(3) . .
C23 N22 Tb2 117.4(2) . .
C30 N22 Tb2 132.6(2) . .
N22 C23 N24 113.6(3) . .
N22 C23 N21 124.7(3) . .
N24 C23 N21 121.7(3) . .
C23 N24 C25 106.8(3) . .
C23 N24 H24 126.6 . .
C25 N24 H24 126.6 . .
N24 C25 C30 106.3(3) . .
N24 C25 C26 130.7(4) . .
C30 C25 C26 123.0(4) . .
C27 C26 C25 116.1(4) . .
C27 C26 H26 121.9 . .
C25 C26 H26 121.9 . .
C28 C27 C26 121.3(4) . .
C28 C27 H27 119.4 . .
C26 C27 H27 119.4 . .
C27 C28 C29 122.1(5) . .
C27 C28 H28 118.9 . .
C29 C28 H28 118.9 . .
C30 C29 C28 117.0(5) . .
C30 C29 H29 121.5 . .
C28 C29 H29 121.5 . .
C25 C30 C29 120.5(4) . .
C25 C30 N22 109.5(3) . .
C29 C30 N22 130.0(4) . .
O3A N1A O2A 129.7(10) . .
O3A N1A O1A 113.2(8) . .
O2A N1A O1A 116.9(8) . .

loop_
_geom_bond_atom_site_label_1
_geom_bond_atom_site_label_2
_geom_bond_distance
_geom_bond_site_symmetry_2
Tb1 O14 2.335(2) 2_665
Tb1 O14 2.335(2) 3_565
Tb1 O14 2.335(2) .
Tb1 N1 2.502(3) 3_565
Tb1 N1 2.502(3) .
Tb1 N1 2.502(3) 2_665
Tb1 N11 2.679(3) .
Tb1 N11 2.679(3) 3_565
Tb1 N11 2.679(3) 2_665
Tb1 Tb2 3.5533(5) .
Tb2 O14 2.327(2) .
Tb2 O14 2.327(2) 2_665
Tb2 O14 2.327(2) 3_565
Tb2 N22 2.527(3) 2_665
Tb2 N22 2.527(3) 3_565
Tb2 N22 2.527(3) .
Tb2 N20 2.698(3) 2_665
Tb2 N20 2.698(3) 3_565
Tb2 N20 2.698(3) .
N1 C2 1.314(6) .
N1 C9 1.405(5) .
C2 N3 1.363(5) .
C2 N10 1.367(5) .
N3 C4 1.378(5) .
N3 H3 0.8600 .
C4 C5 1.385(6) .
C4 C9 1.385(6) .
C5 C6 1.374(7) .
C5 H5 0.9300 .
C6 C7 1.384(7) .
C6 H6 0.9300 .
C7 C8 1.393(7) .
C7 H7 0.9300 .
C8 C9 1.382(6) .
C8 H8 0.9300 .
N10 N11 1.388(4) .
N10 C10A 1.453(5) .
C10A H10A 0.9600 .
C10A H10B 0.9600 .
C10A H10C 0.9600 .
N11 C12 1.293(5) .
C12 C13 1.451(5) .
C12 H12 0.9300 .
C13 C18 1.394(5) .
C13 C14 1.412(5) .
C14 O14 1.318(4) .
C14 C15 1.411(5) .
C15 C16 1.386(5) .
C15 C19 1.456(5) .
C16 C17 1.383(5) .
C16 H16 0.9300 .
C17 C18 1.387(5) .
C17 C17A 1.525(5) .
C17A C17C 1.490(7) .
C17A C17D 1.503(7) .
C17A C17B 1.561(8) .
C17B H17A 0.9600 .
C17B H17B 0.9600 .
C17B H17C 0.9600 .
C17C H17D 0.9600 .
C17C H17E 0.9600 .
C17C H17F 0.9600 .
C17D H17G 0.9600 .
C17D H17H 0.9600 .
C17D H17I 0.9600 .
C18 H18 0.9300 .
C19 N20 1.294(4) .
C19 H19 0.9300 .
N20 N21 1.384(4) .
N21 C23 1.364(5) .
N21 C21A 1.442(5) .
C21A H21A 0.9600 .
C21A H21B 0.9600 .
C21A H21C 0.9600 .
N22 C23 1.327(5) .
N22 C30 1.410(4) .
C23 N24 1.344(4) .
N24 C25 1.376(5) .
N24 H24 0.8600 .
C25 C30 1.377(5) .
C25 C26 1.392(5) .
C26 C27 1.390(7) .
C26 H26 0.9300 .
C27 C28 1.378(7) .
C27 H27 0.9300 .
C28 C29 1.393(6) .
C28 H28 0.9300 .
C29 C30 1.390(6) .
C29 H29 0.9300 .
N1A O3A 1.167(7) .
N1A O2A 1.175(7) .
N1A O1A 1.200(10) .

loop_
_geom_hbond_atom_site_label_D
_geom_hbond_atom_site_label_H
_geom_hbond_atom_site_label_A
_geom_hbond_distance_DH
_geom_hbond_distance_HA
_geom_hbond_distance_DA
_geom_hbond_angle_DHA
_geom_hbond_site_symmetry_A
N3 H3 O3A 0.86 2.02 2.840(6) 158.9 3_565
C10A H10A O3A 0.96 2.29 3.090(8) 140.0 3_565
C21A H21A O1A 0.96 2.57 3.346(8) 138.5 29
N24 H24 O2A 0.86 1.93 2.766(5) 162.3 29

loop_
_geom_torsion_atom_site_label_1
_geom_torsion_atom_site_label_2
_geom_torsion_atom_site_label_3
_geom_torsion_atom_site_label_4
_geom_torsion
C9 N1 C2 N3 -2.0(5)
Tb1 N1 C2 N3 155.8(3)
C9 N1 C2 N10 177.9(4)
Tb1 N1 C2 N10 -24.4(6)
N1 C2 N3 C4 1.0(5)
N10 C2 N3 C4 -178.8(4)
C2 N3 C4 C5 179.1(5)
C2 N3 C4 C9 0.4(5)
N3 C4 C5 C6 -177.0(5)
C9 C4 C5 C6 1.4(8)
C4 C5 C6 C7 0.2(9)
C5 C6 C7 C8 0.4(10)
C6 C7 C8 C9 -2.5(9)
C7 C8 C9 C4 4.1(8)
C7 C8 C9 N1 -180.0(5)
N3 C4 C9 C8 175.0(5)
C5 C4 C9 C8 -3.7(7)
N3 C4 C9 N1 -1.6(5)
C5 C4 C9 N1 179.6(4)
C2 N1 C9 C8 -174.1(5)
Tb1 N1 C9 C8 33.1(7)
C2 N1 C9 C4 2.2(5)
Tb1 N1 C9 C4 -150.7(3)
N1 C2 N10 N11 5.1(6)
N3 C2 N10 N11 -175.0(4)
N1 C2 N10 C10A -168.5(5)
N3 C2 N10 C10A 11.3(7)
C2 N10 N11 C12 -163.6(4)
C10A N10 N11 C12 10.1(6)
C2 N10 N11 Tb1 14.9(4)
C10A N10 N11 Tb1 -171.4(4)
N10 N11 C12 C13 -174.6(4)
Tb1 N11 C12 C13 7.1(6)
N11 C12 C13 C18 -160.9(4)
N11 C12 C13 C14 23.0(7)
C18 C13 C14 O14 -178.8(4)
C12 C13 C14 O14 -2.8(6)
C18 C13 C14 C15 1.2(6)
C12 C13 C14 C15 177.3(4)
C15 C14 O14 Tb2 -57.2(5)
C13 C14 O14 Tb2 122.9(3)
C15 C14 O14 Tb1 122.3(3)
C13 C14 O14 Tb1 -57.7(4)
O14 C14 C15 C16 -178.8(4)
C13 C14 C15 C16 1.2(6)
O14 C14 C15 C19 -3.5(6)
C13 C14 C15 C19 176.4(4)
C14 C15 C16 C17 -2.5(7)
C19 C15 C16 C17 -177.9(4)
C15 C16 C17 C18 1.2(6)
C15 C16 C17 C17A 179.3(4)
C16 C17 C17A C17C 138.8(5)
C18 C17 C17A C17C -43.2(7)
C16 C17 C17A C17D 10.8(7)
C18 C17 C17A C17D -171.2(5)
C16 C17 C17A C17B -103.0(5)
C18 C17 C17A C17B 75.0(6)
C16 C17 C18 C13 1.3(6)
C17A C17 C18 C13 -176.8(4)
C14 C13 C18 C17 -2.6(6)
C12 C13 C18 C17 -178.7(4)
C16 C15 C19 N20 -162.0(4)
C14 C15 C19 N20 22.7(6)
C15 C19 N20 N21 -174.9(4)
C15 C19 N20 Tb2 7.5(6)
C19 N20 N21 C23 -165.9(4)
Tb2 N20 N21 C23 12.0(4)
C19 N20 N21 C21A 3.3(6)
Tb2 N20 N21 C21A -178.8(4)
C30 N22 C23 N24 -1.9(4)
Tb2 N22 C23 N24 153.8(3)
C30 N22 C23 N21 178.1(4)
Tb2 N22 C23 N21 -26.2(5)
N20 N21 C23 N22 8.5(6)
C21A N21 C23 N22 -160.8(4)
N20 N21 C23 N24 -171.4(3)
C21A N21 C23 N24 19.3(7)
N22 C23 N24 C25 1.0(5)
N21 C23 N24 C25 -179.0(4)
C23 N24 C25 C30 0.4(4)
C23 N24 C25 C26 -179.4(4)
N24 C25 C26 C27 -179.4(4)
C30 C25 C26 C27 0.8(7)
C25 C26 C27 C28 0.8(7)
C26 C27 C28 C29 -1.5(8)
C27 C28 C29 C30 0.5(8)
N24 C25 C30 C29 178.3(4)
C26 C25 C30 C29 -1.9(7)
N24 C25 C30 N22 -1.6(4)
C26 C25 C30 N22 178.3(4)
C28 C29 C30 C25 1.1(7)
C28 C29 C30 N22 -179.0(4)
C23 N22 C30 C25 2.1(4)
Tb2 N22 C30 C25 -148.1(3)
C23 N22 C30 C29 -177.7(4)
Tb2 N22 C30 C29 32.0(6)
